data_7005657
loop_
_publ_author_name
'Kealey, Steven'
'Long, Nicholas J.'
'Miller, Philip W.'
'White, Andrew J. P.'
'Hitchcock, Peter B.'
'Gee, Antony'

_publ_section_title
;
 Variable coordination behaviour of pyrazole-containing N,P and N,P(O)
 ligands towards palladium(II).
;
_journal_issue 26
_journal_name_full 'Dalton transactions (Cambridge, England : 2003)'
_journal_page_first 2823
_journal_page_last 2832
_journal_paper_doi 10.1039/b704051b
_journal_year 2007
_chemical_formula_moiety '(C42 H34 N4 P2 Pd), (Cl 04)2'
_chemical_formula_sum 'C42 H34 Cl2 N4 O8 P2 Pd'
_chemical_formula_weight 961.97
_chemical_name_systematic
;
?
;
_space_group_IT_number 61
_symmetry_cell_setting orthorhombic
_symmetry_space_group_name_Hall '-P 2ac 2ab'
_symmetry_space_group_name_H-M 'P b c a'
_atom_sites_solution_hydrogens geom
_atom_sites_solution_primary direct
_atom_sites_solution_secondary difmap
_audit_creation_method SHELXL-97
_cell_angle_alpha 90.00
_cell_angle_beta 90.00
_cell_angle_gamma 90.00
_cell_formula_units_Z 8
_cell_length_a 13.8787(11)
_cell_length_b 18.264(2)
_cell_length_c 31.8160(14)
_cell_measurement_reflns_used 49226
_cell_measurement_temperature 173(2)
_cell_measurement_theta_max 31.9285
_cell_measurement_theta_min 3.6885
_cell_volume 8064.7(11)
_computing_cell_refinement 'CrysAlis RED, Oxford Diffraction Ltd'
_computing_data_collection 'CrysAlis CCD, Oxford Diffraction Ltd'
_computing_data_reduction 'CrysAlis RED, Oxford Diffraction Ltd'
_computing_molecular_graphics 'Bruker SHELXTL'
_computing_publication_material 'Bruker SHELXTL'
_computing_structure_refinement 'SHELXL-97 (Sheldrick, 1997)'
_computing_structure_solution 'SHELXS-97 (Sheldrick, 1990)'
_diffrn_ambient_temperature 173(2)
_diffrn_detector_area_resol_mean 15.9863
_diffrn_measured_fraction_theta_full 0.941
_diffrn_measured_fraction_theta_max 0.941
_diffrn_measurement_device_type 'OD Xcalibur 3'
_diffrn_measurement_method 'phi and omega scans'
_diffrn_radiation_monochromator graphite
_diffrn_radiation_source 'Enhance (Mo) X-ray Source'
_diffrn_radiation_type MoK\a
_diffrn_radiation_wavelength 0.71073
_diffrn_reflns_av_R_equivalents 0.0367
_diffrn_reflns_av_sigmaI/netI 0.0275
_diffrn_reflns_limit_h_max 20
_diffrn_reflns_limit_h_min -20
_diffrn_reflns_limit_k_max 27
_diffrn_reflns_limit_k_min -25
_diffrn_reflns_limit_l_max 46
_diffrn_reflns_limit_l_min -44
_diffrn_reflns_number 102703
_diffrn_reflns_theta_full 32.00
_diffrn_reflns_theta_max 32.00
_diffrn_reflns_theta_min 3.69
_exptl_absorpt_coefficient_mu 0.732
_exptl_absorpt_correction_T_max 1.06785
_exptl_absorpt_correction_T_min 0.94916
_exptl_absorpt_correction_type multi-scan
_exptl_absorpt_process_details
;
CrysAlis RED, Oxford Diffraction Ltd.,
Version 1.171.30.2 (release 11-05-2006 CrysAlis171 .NET)
(compiled May 11 2006,17:41:17)
Empirical absorption correction using spherical harmonics,
implemented in SCALE3 ABSPACK scaling algorithm.
;
_exptl_crystal_colour Yellow
_exptl_crystal_density_diffrn 1.585
_exptl_crystal_density_method 'not measured'
_exptl_crystal_description plates
_exptl_crystal_F_000 3904
_exptl_crystal_size_max 0.31
_exptl_crystal_size_mid 0.17
_exptl_crystal_size_min 0.06
_refine_diff_density_max 0.664
_refine_diff_density_min -0.833
_refine_diff_density_rms 0.077
_refine_ls_extinction_method none
_refine_ls_goodness_of_fit_ref 1.037
_refine_ls_hydrogen_treatment mixed
_refine_ls_matrix_type full
_refine_ls_number_parameters 540
_refine_ls_number_reflns 13189
_refine_ls_number_restraints 2
_refine_ls_restrained_S_all 1.037
_refine_ls_R_factor_all 0.0613
_refine_ls_R_factor_gt 0.0407
_refine_ls_shift/su_max 0.006
_refine_ls_shift/su_mean 0.000
_refine_ls_structure_factor_coef Fsqd
_refine_ls_weighting_details 'calc w=1/[\s^2^(Fo^2^)+(0.0340P)^2^+9.5835P] where P=(Fo^2^+2Fc^2^)/3'
_refine_ls_weighting_scheme calc
_refine_ls_wR_factor_gt 0.0860
_refine_ls_wR_factor_ref 0.0915
_reflns_number_gt 9927
_reflns_number_total 13189
_reflns_threshold_expression >2sigma(I)
_cod_data_source_file b704051b.txt
_cod_data_source_block Compound_1c
_cod_depositor_comments
;
The following automatic conversions were performed:
'_symmetry_cell_setting' value 'Orthorhombic' changed to 'orthorhombic'
according to '/home/saulius/struct/CIF-dictionaries/cif_core.dic'
dictionary named 'cif_core.dic' version 2.4.1 from 2010-06-29.

Automatic conversion script
Id: cif_fix_enum 1527 2010-12-29 10:47:43Z saulius 
;
_cod_original_cell_volume 8064.7(13)
_cod_original_sg_symbol_H-M Pbca
_cod_database_code 7005657

loop_
_symmetry_equiv_pos_as_xyz
'x, y, z'
'-x+1/2, -y, z+1/2'
'-x, y+1/2, -z+1/2'
'x+1/2, -y+1/2, -z'
'-x, -y, -z'
'x-1/2, y, -z-1/2'
'x, -y-1/2, z-1/2'
'-x-1/2, y-1/2, z'

loop_
_atom_site_label
_atom_site_type_symbol
_atom_site_fract_x
_atom_site_fract_y
_atom_site_fract_z
_atom_site_U_iso_or_equiv
_atom_site_adp_type
_atom_site_occupancy
_atom_site_symmetry_multiplicity
_atom_site_calc_flag
_atom_site_refinement_flags
_atom_site_disorder_assembly
_atom_site_disorder_group
Pd Pd 0.596410(11) 0.631501(8) 0.874586(5) 0.02134(4) Uani 1 1 d . . .
N1 N 0.60435(13) 0.54150(10) 0.91418(6) 0.0272(4) Uani 1 1 d . . .
N2 N 0.60320(15) 0.47338(10) 0.89713(7) 0.0340(4) Uani 1 1 d D . .
H2 H 0.588(2) 0.4693(16) 0.8698(2) 0.040(8) Uiso 1 1 d D . .
C3 C 0.6068(2) 0.42243(14) 0.92754(9) 0.0431(6) Uani 1 1 d . . .
H3A H 0.6058 0.3709 0.9235 0.052 Uiso 1 1 calc R . .
C4 C 0.61199(19) 0.45763(14) 0.96497(9) 0.0407(6) Uani 1 1 d . . .
H4A H 0.6163 0.4359 0.9920 0.049 Uiso 1 1 calc R . .
C5 C 0.60974(15) 0.53251(12) 0.95573(7) 0.0283(4) Uani 1 1 d . . .
C6 C 0.60920(16) 0.59334(13) 0.98537(7) 0.0293(4) Uani 1 1 d . . .
C7 C 0.64761(19) 0.58046(16) 1.02555(8) 0.0400(6) Uani 1 1 d . . .
H7A H 0.6786 0.5351 1.0311 0.048 Uiso 1 1 calc R . .
C8 C 0.6416(2) 0.63178(18) 1.05705(8) 0.0473(7) Uani 1 1 d . . .
H8A H 0.6681 0.6216 1.0839 0.057 Uiso 1 1 calc R . .
C9 C 0.5969(2) 0.69812(16) 1.04958(8) 0.0416(6) Uani 1 1 d . . .
H9A H 0.5911 0.7332 1.0715 0.050 Uiso 1 1 calc R . .
C10 C 0.56046(19) 0.71315(14) 1.00962(7) 0.0349(5) Uani 1 1 d . . .
H10A H 0.5309 0.7592 1.0044 0.042 Uiso 1 1 calc R . .
C11 C 0.56663(16) 0.66189(13) 0.97725(7) 0.0278(4) Uani 1 1 d . . .
P12 P 0.51092(4) 0.68499(3) 0.926725(16) 0.02299(10) Uani 1 1 d . . .
C13 C 0.51029(17) 0.78424(12) 0.92719(6) 0.0271(4) Uani 1 1 d . . .
C14 C 0.59949(18) 0.81892(13) 0.92651(7) 0.0340(5) Uani 1 1 d . . .
H14A H 0.6568 0.7908 0.9242 0.041 Uiso 1 1 calc R . .
C15 C 0.6048(2) 0.89503(15) 0.92921(9) 0.0450(6) Uani 1 1 d . . .
H15A H 0.6657 0.9188 0.9287 0.054 Uiso 1 1 calc R . .
C16 C 0.5211(2) 0.93581(14) 0.93259(10) 0.0497(7) Uani 1 1 d . . .
H16A H 0.5247 0.9876 0.9349 0.060 Uiso 1 1 calc R . .
C17 C 0.4329(2) 0.90175(14) 0.93259(9) 0.0447(6) Uani 1 1 d . . .
H17A H 0.3758 0.9302 0.9346 0.054 Uiso 1 1 calc R . .
C18 C 0.42640(18) 0.82567(13) 0.92968(8) 0.0342(5) Uani 1 1 d . . .
H18A H 0.3652 0.8024 0.9294 0.041 Uiso 1 1 calc R . .
C19 C 0.38813(15) 0.65189(12) 0.93107(7) 0.0273(4) Uani 1 1 d . . .
C20 C 0.32752(18) 0.67613(14) 0.96333(8) 0.0359(5) Uani 1 1 d . . .
H20A H 0.3500 0.7110 0.9832 0.043 Uiso 1 1 calc R . .
C21 C 0.2343(2) 0.64892(16) 0.96611(9) 0.0477(7) Uani 1 1 d . . .
H21A H 0.1930 0.6655 0.9879 0.057 Uiso 1 1 calc R . .
C22 C 0.2010(2) 0.59803(17) 0.93745(11) 0.0526(8) Uani 1 1 d . . .
H22A H 0.1367 0.5804 0.9394 0.063 Uiso 1 1 calc R . .
C23 C 0.26117(19) 0.57267(15) 0.90595(10) 0.0450(6) Uani 1 1 d . . .
H23A H 0.2386 0.5371 0.8865 0.054 Uiso 1 1 calc R . .
C24 C 0.35481(17) 0.59934(13) 0.90284(8) 0.0329(5) Uani 1 1 d . . .
H24A H 0.3962 0.5816 0.8813 0.039 Uiso 1 1 calc R . .
N31 N 0.69684(13) 0.58640(10) 0.83373(6) 0.0253(3) Uani 1 1 d . . .
N32 N 0.77754(14) 0.55690(11) 0.85044(6) 0.0307(4) Uani 1 1 d D . .
H32 H 0.786(2) 0.5602(16) 0.87839(16) 0.046(8) Uiso 1 1 d D . .
C33 C 0.83984(18) 0.53840(15) 0.82024(9) 0.0423(6) Uani 1 1 d . . .
H33A H 0.9016 0.5171 0.8243 0.051 Uiso 1 1 calc R . .
C34 C 0.79890(18) 0.55552(15) 0.78246(8) 0.0405(6) Uani 1 1 d . . .
H34A H 0.8258 0.5481 0.7553 0.049 Uiso 1 1 calc R . .
C35 C 0.70927(16) 0.58611(12) 0.79195(7) 0.0271(4) Uani 1 1 d . . .
C36 C 0.63762(16) 0.61513(12) 0.76231(7) 0.0274(4) Uani 1 1 d . . .
C37 C 0.63920(19) 0.58823(14) 0.72123(8) 0.0373(5) Uani 1 1 d . . .
H37A H 0.6838 0.5509 0.7139 0.045 Uiso 1 1 calc R . .
C38 C 0.5771(2) 0.61501(16) 0.69107(8) 0.0438(6) Uani 1 1 d . . .
H38A H 0.5798 0.5966 0.6632 0.053 Uiso 1 1 calc R . .
C39 C 0.5111(2) 0.66849(16) 0.70144(8) 0.0427(6) Uani 1 1 d . . .
H39A H 0.4677 0.6865 0.6808 0.051 Uiso 1 1 calc R . .
C40 C 0.50816(19) 0.69598(14) 0.74207(7) 0.0353(5) Uani 1 1 d . . .
H40A H 0.4627 0.7330 0.7490 0.042 Uiso 1 1 calc R . .
C41 C 0.57091(16) 0.67014(12) 0.77282(6) 0.0265(4) Uani 1 1 d . . .
P42 P 0.57613(4) 0.71626(3) 0.823837(16) 0.02267(10) Uani 1 1 d . . .
C43 C 0.46534(17) 0.76784(14) 0.82595(7) 0.0323(5) Uani 1 1 d . . .
C44 C 0.38013(19) 0.72799(19) 0.82719(8) 0.0457(7) Uani 1 1 d . . .
H44A H 0.3822 0.6760 0.8260 0.055 Uiso 1 1 calc R . .
C45 C 0.2924(2) 0.7634(3) 0.83008(10) 0.0689(11) Uani 1 1 d . . .
H45A H 0.2345 0.7357 0.8310 0.083 Uiso 1 1 calc R . .
C46 C 0.2888(3) 0.8381(3) 0.83161(10) 0.0800(14) Uani 1 1 d . . .
H46A H 0.2284 0.8622 0.8337 0.096 Uiso 1 1 calc R . .
C47 C 0.3717(3) 0.8781(2) 0.83009(10) 0.0696(12) Uani 1 1 d . . .
H47A H 0.3681 0.9300 0.8309 0.084 Uiso 1 1 calc R . .
C48 C 0.4627(2) 0.84394(16) 0.82729(8) 0.0452(7) Uani 1 1 d . . .
H48A H 0.5203 0.8720 0.8263 0.054 Uiso 1 1 calc R . .
C49 C 0.67763(16) 0.77693(12) 0.81686(7) 0.0276(4) Uani 1 1 d . . .
C50 C 0.6773(2) 0.82603(14) 0.78316(8) 0.0393(6) Uani 1 1 d . . .
H50A H 0.6219 0.8301 0.7657 0.047 Uiso 1 1 calc R . .
C51 C 0.7575(2) 0.86856(16) 0.77529(9) 0.0513(7) Uani 1 1 d . . .
H51A H 0.7567 0.9033 0.7530 0.062 Uiso 1 1 calc R . .
C52 C 0.8384(2) 0.86063(17) 0.79964(10) 0.0537(8) Uani 1 1 d . . .
H52A H 0.8942 0.8888 0.7935 0.064 Uiso 1 1 calc R . .
C53 C 0.8398(2) 0.81233(16) 0.83288(10) 0.0476(7) Uani 1 1 d . . .
H53A H 0.8961 0.8077 0.8496 0.057 Uiso 1 1 calc R . .
C54 C 0.75890(17) 0.77028(13) 0.84204(8) 0.0340(5) Uani 1 1 d . . .
H54A H 0.7592 0.7375 0.8652 0.041 Uiso 1 1 calc R . .
Cl1 Cl 0.43003(4) 0.46476(3) 0.81130(2) 0.03815(13) Uani 1 1 d . . .
O11 O 0.50186(16) 0.51665(12) 0.82248(7) 0.0558(6) Uani 1 1 d . . .
O12 O 0.33637(15) 0.49552(14) 0.81641(7) 0.0604(6) Uani 1 1 d . . .
O13 O 0.44339(18) 0.44401(15) 0.76848(8) 0.0695(7) Uani 1 1 d . . .
O14 O 0.44123(18) 0.40204(13) 0.83830(9) 0.0736(8) Uani 1 1 d . . .
Cl2 Cl 0.88711(5) 0.65105(4) 0.935707(19) 0.04202(15) Uani 1 1 d . . .
O21 O 0.95662(19) 0.63233(13) 0.96664(8) 0.0672(7) Uani 1 1 d . . .
O22 O 0.81596(17) 0.59326(16) 0.93366(7) 0.0695(7) Uani 1 1 d . . .
O23 O 0.9332(2) 0.65519(18) 0.89620(8) 0.0848(9) Uani 1 1 d . . .
O24 O 0.8440(3) 0.71861(18) 0.94555(11) 0.1071(12) Uani 1 1 d . . .

loop_
_atom_site_aniso_label
_atom_site_aniso_U_11
_atom_site_aniso_U_22
_atom_site_aniso_U_33
_atom_site_aniso_U_23
_atom_site_aniso_U_13
_atom_site_aniso_U_12
Pd 0.02240(7) 0.02041(7) 0.02121(7) 0.00229(6) 0.00109(6) 0.00224(6)
N1 0.0310(9) 0.0205(8) 0.0300(9) 0.0057(7) -0.0032(7) 0.0007(7)
N2 0.0404(11) 0.0236(9) 0.0380(11) 0.0014(8) -0.0042(9) -0.0001(8)
C3 0.0477(15) 0.0247(11) 0.0569(17) 0.0114(11) -0.0003(13) -0.0016(11)
C4 0.0446(14) 0.0336(12) 0.0440(14) 0.0174(11) 0.0028(11) 0.0032(11)
C5 0.0253(10) 0.0310(11) 0.0287(10) 0.0103(8) 0.0005(8) 0.0023(8)
C6 0.0261(10) 0.0342(11) 0.0277(10) 0.0084(9) 0.0015(8) 0.0021(9)
C7 0.0381(13) 0.0512(15) 0.0305(12) 0.0139(11) -0.0042(10) 0.0084(12)
C8 0.0469(15) 0.0677(19) 0.0274(12) 0.0125(12) -0.0093(11) 0.0005(14)
C9 0.0495(15) 0.0503(15) 0.0249(11) 0.0012(10) -0.0027(10) -0.0042(13)
C10 0.0413(13) 0.0397(12) 0.0237(10) 0.0025(9) 0.0007(9) 0.0017(11)
C11 0.0262(10) 0.0345(11) 0.0227(9) 0.0064(8) -0.0005(8) -0.0002(9)
P12 0.0245(2) 0.0236(2) 0.0208(2) 0.00365(19) 0.00160(19) 0.0028(2)
C13 0.0369(11) 0.0239(9) 0.0204(9) -0.0001(8) 0.0004(8) 0.0024(9)
C14 0.0386(12) 0.0312(11) 0.0321(11) 0.0001(9) 0.0015(10) 0.0005(10)
C15 0.0520(16) 0.0321(12) 0.0509(16) 0.0006(12) -0.0028(13) -0.0062(12)
C16 0.069(2) 0.0251(11) 0.0552(17) -0.0028(11) -0.0042(15) 0.0014(13)
C17 0.0548(16) 0.0309(12) 0.0482(15) -0.0004(11) -0.0011(13) 0.0118(12)
C18 0.0368(12) 0.0321(11) 0.0337(12) 0.0003(9) -0.0003(10) 0.0052(10)
C19 0.0254(10) 0.0287(10) 0.0279(10) 0.0098(8) 0.0037(8) 0.0047(8)
C20 0.0372(12) 0.0372(12) 0.0335(12) 0.0091(10) 0.0090(10) 0.0091(10)
C21 0.0368(13) 0.0525(16) 0.0539(16) 0.0203(13) 0.0214(12) 0.0167(12)
C22 0.0273(12) 0.0516(17) 0.079(2) 0.0229(16) 0.0080(13) 0.0003(12)
C23 0.0324(13) 0.0407(14) 0.0618(17) 0.0098(13) -0.0037(12) -0.0046(11)
C24 0.0291(11) 0.0320(11) 0.0375(12) 0.0080(10) 0.0006(9) -0.0002(9)
N31 0.0228(8) 0.0240(8) 0.0289(9) -0.0026(7) 0.0011(7) 0.0030(7)
N32 0.0259(9) 0.0325(9) 0.0337(10) -0.0058(8) -0.0045(8) 0.0055(8)
C33 0.0273(11) 0.0467(15) 0.0529(16) -0.0150(12) 0.0008(11) 0.0098(11)
C34 0.0321(12) 0.0513(15) 0.0381(13) -0.0136(11) 0.0047(10) 0.0078(11)
C35 0.0260(10) 0.0267(10) 0.0288(10) -0.0060(8) 0.0019(8) -0.0029(8)
C36 0.0279(10) 0.0274(10) 0.0270(10) -0.0040(8) 0.0010(8) -0.0045(8)
C37 0.0413(13) 0.0398(13) 0.0308(12) -0.0103(10) 0.0016(10) -0.0021(11)
C38 0.0515(16) 0.0559(16) 0.0239(11) -0.0096(11) -0.0030(10) -0.0038(13)
C39 0.0495(15) 0.0524(16) 0.0261(11) 0.0011(11) -0.0095(11) 0.0003(13)
C40 0.0386(13) 0.0391(12) 0.0282(11) 0.0019(9) -0.0038(9) 0.0033(10)
C41 0.0303(10) 0.0267(10) 0.0223(9) 0.0005(8) 0.0002(8) -0.0033(8)
P42 0.0254(2) 0.0220(2) 0.0206(2) 0.00192(19) 0.00106(19) 0.00203(19)
C43 0.0341(12) 0.0403(12) 0.0223(10) 0.0077(9) 0.0013(9) 0.0146(10)
C44 0.0318(12) 0.0684(19) 0.0370(13) 0.0146(13) 0.0003(10) 0.0093(13)
C45 0.0341(15) 0.125(3) 0.0474(18) 0.026(2) 0.0025(13) 0.0243(19)
C46 0.058(2) 0.138(4) 0.0432(17) 0.020(2) 0.0077(15) 0.065(3)
C47 0.095(3) 0.073(2) 0.0408(16) 0.0080(15) 0.0019(17) 0.060(2)
C48 0.0600(17) 0.0426(14) 0.0330(12) 0.0049(11) 0.0002(12) 0.0252(13)
C49 0.0329(11) 0.0242(10) 0.0258(10) -0.0030(8) 0.0051(8) -0.0031(8)
C50 0.0528(15) 0.0338(12) 0.0313(12) 0.0032(10) 0.0030(11) -0.0096(11)
C51 0.069(2) 0.0429(15) 0.0416(14) -0.0002(12) 0.0151(14) -0.0221(15)
C52 0.0543(18) 0.0479(16) 0.0587(18) -0.0156(14) 0.0222(15) -0.0235(14)
C53 0.0345(13) 0.0489(16) 0.0596(18) -0.0191(14) 0.0027(12) -0.0092(12)
C54 0.0321(11) 0.0326(11) 0.0373(12) -0.0073(10) 0.0031(10) -0.0012(10)
Cl1 0.0283(3) 0.0377(3) 0.0484(3) 0.0036(3) -0.0137(2) -0.0012(2)
O11 0.0580(13) 0.0568(13) 0.0526(12) 0.0028(10) -0.0088(10) -0.0259(11)
O12 0.0419(11) 0.0773(16) 0.0620(14) -0.0028(12) -0.0113(10) 0.0200(11)
O13 0.0644(14) 0.0839(17) 0.0603(14) -0.0297(13) -0.0254(12) 0.0265(13)
O14 0.0519(13) 0.0577(14) 0.111(2) 0.0410(15) -0.0092(14) -0.0034(11)
Cl2 0.0430(3) 0.0534(4) 0.0296(3) -0.0079(3) -0.0056(2) -0.0038(3)
O21 0.0783(17) 0.0636(14) 0.0598(14) 0.0031(11) -0.0340(13) -0.0128(13)
O22 0.0552(13) 0.114(2) 0.0392(11) -0.0149(12) 0.0046(10) -0.0411(14)
O23 0.0836(18) 0.124(2) 0.0464(13) -0.0064(15) 0.0160(13) -0.0481(18)
O24 0.112(3) 0.094(2) 0.115(3) -0.044(2) -0.037(2) 0.048(2)

loop_
_atom_type_symbol
_atom_type_description
_atom_type_scat_dispersion_real
_atom_type_scat_dispersion_imag
_atom_type_scat_source
C C 0.0033 0.0016 'International Tables Vol C Tables 4.2.6.8 and 6.1.1.4'
H H 0.0000 0.0000 'International Tables Vol C Tables 4.2.6.8 and 6.1.1.4'
N N 0.0061 0.0033 'International Tables Vol C Tables 4.2.6.8 and 6.1.1.4'
O O 0.0106 0.0060 'International Tables Vol C Tables 4.2.6.8 and 6.1.1.4'
P P 0.1023 0.0942 'International Tables Vol C Tables 4.2.6.8 and 6.1.1.4'
Cl Cl 0.1484 0.1585 'International Tables Vol C Tables 4.2.6.8 and 6.1.1.4'
Pd Pd -0.9988 1.0072 'International Tables Vol C Tables 4.2.6.8 and 6.1.1.4'

loop_
_geom_angle_atom_site_label_1
_geom_angle_atom_site_label_2
_geom_angle_atom_site_label_3
_geom_angle
_geom_angle_site_symmetry_1
_geom_angle_site_symmetry_3
_geom_angle_publ_flag
N1 Pd N31 91.73(7) . . ?
N1 Pd P42 170.37(5) . . ?
N31 Pd P42 84.71(5) . . ?
N1 Pd P12 85.68(5) . . ?
N31 Pd P12 169.37(5) . . ?
P42 Pd P12 99.39(2) . . ?
C5 N1 N2 106.48(18) . . ?
C5 N1 Pd 134.62(16) . . ?
N2 N1 Pd 118.90(14) . . ?
C3 N2 N1 110.3(2) . . ?
N2 C3 C4 107.8(2) . . ?
C3 C4 C5 106.1(2) . . ?
N1 C5 C4 109.3(2) . . ?
N1 C5 C6 123.16(19) . . ?
C4 C5 C6 127.5(2) . . ?
C7 C6 C11 118.4(2) . . ?
C7 C6 C5 117.3(2) . . ?
C11 C6 C5 124.1(2) . . ?
C8 C7 C6 121.7(2) . . ?
C7 C8 C9 120.0(2) . . ?
C8 C9 C10 119.5(3) . . ?
C11 C10 C9 121.2(2) . . ?
C10 C11 C6 119.2(2) . . ?
C10 C11 P12 117.85(17) . . ?
C6 C11 P12 122.85(17) . . ?
C13 P12 C19 109.16(11) . . ?
C13 P12 C11 103.01(10) . . ?
C19 P12 C11 104.64(10) . . ?
C13 P12 Pd 116.14(7) . . ?
C19 P12 Pd 113.88(8) . . ?
C11 P12 Pd 108.82(8) . . ?
C18 C13 C14 119.9(2) . . ?
C18 C13 P12 123.27(18) . . ?
C14 C13 P12 116.80(17) . . ?
C13 C14 C15 120.0(2) . . ?
C16 C15 C14 119.8(3) . . ?
C17 C16 C15 120.3(2) . . ?
C16 C17 C18 120.6(3) . . ?
C13 C18 C17 119.4(2) . . ?
C24 C19 C20 119.4(2) . . ?
C24 C19 P12 119.50(17) . . ?
C20 C19 P12 121.03(19) . . ?
C21 C20 C19 119.6(3) . . ?
C22 C21 C20 120.7(3) . . ?
C21 C22 C23 120.1(3) . . ?
C22 C23 C24 119.9(3) . . ?
C23 C24 C19 120.3(2) . . ?
C35 N31 N32 106.36(17) . . ?
C35 N31 Pd 135.14(15) . . ?
N32 N31 Pd 117.91(14) . . ?
C33 N32 N31 110.7(2) . . ?
N32 C33 C34 107.8(2) . . ?
C33 C34 C35 105.8(2) . . ?
N31 C35 C34 109.3(2) . . ?
N31 C35 C36 123.22(19) . . ?
C34 C35 C36 127.5(2) . . ?
C37 C36 C41 118.9(2) . . ?
C37 C36 C35 117.6(2) . . ?
C41 C36 C35 123.42(19) . . ?
C38 C37 C36 121.1(2) . . ?
C39 C38 C37 120.0(2) . . ?
C38 C39 C40 119.9(2) . . ?
C39 C40 C41 120.9(2) . . ?
C40 C41 C36 119.1(2) . . ?
C40 C41 P42 119.46(17) . . ?
C36 C41 P42 120.89(16) . . ?
C43 P42 C49 110.42(11) . . ?
C43 P42 C41 103.86(11) . . ?
C49 P42 C41 101.78(10) . . ?
C43 P42 Pd 115.99(8) . . ?
C49 P42 Pd 114.33(8) . . ?
C41 P42 Pd 108.91(7) . . ?
C44 C43 C48 120.0(2) . . ?
C44 C43 P42 116.9(2) . . ?
C48 C43 P42 123.0(2) . . ?
C45 C44 C43 120.5(3) . . ?
C46 C45 C44 120.1(4) . . ?
C47 C46 C45 120.2(3) . . ?
C46 C47 C48 121.4(3) . . ?
C43 C48 C47 117.8(3) . . ?
C54 C49 C50 120.1(2) . . ?
C54 C49 P42 120.59(17) . . ?
C50 C49 P42 119.01(19) . . ?
C51 C50 C49 119.8(3) . . ?
C52 C51 C50 119.9(3) . . ?
C51 C52 C53 120.9(3) . . ?
C52 C53 C54 120.2(3) . . ?
C49 C54 C53 119.1(2) . . ?
O11 Cl1 O12 110.40(15) . . ?
O11 Cl1 O13 108.98(15) . . ?
O12 Cl1 O13 109.40(13) . . ?
O11 Cl1 O14 107.79(14) . . ?
O12 Cl1 O14 110.11(15) . . ?
O13 Cl1 O14 110.14(17) . . ?
O24 Cl2 O23 110.1(2) . . ?
O24 Cl2 O21 110.25(17) . . ?
O23 Cl2 O21 108.80(18) . . ?
O24 Cl2 O22 111.1(2) . . ?
O23 Cl2 O22 107.94(15) . . ?
O21 Cl2 O22 108.62(15) . . ?

loop_
_geom_bond_atom_site_label_1
_geom_bond_atom_site_label_2
_geom_bond_distance
_geom_bond_site_symmetry_2
_geom_bond_publ_flag
Pd N1 2.0738(17) . ?
Pd N31 2.0763(17) . ?
Pd P42 2.2545(6) . ?
Pd P12 2.2614(6) . ?
N1 C5 1.334(3) . ?
N1 N2 1.357(3) . ?
N2 C3 1.343(3) . ?
C3 C4 1.355(4) . ?
C4 C5 1.399(3) . ?
C5 C6 1.457(3) . ?
C6 C7 1.405(3) . ?
C6 C11 1.408(3) . ?
C7 C8 1.375(4) . ?
C8 C9 1.381(4) . ?
C9 C10 1.395(3) . ?
C10 C11 1.395(3) . ?
C11 P12 1.833(2) . ?
P12 C13 1.813(2) . ?
P12 C19 1.813(2) . ?
C13 C18 1.391(3) . ?
C13 C14 1.391(3) . ?
C14 C15 1.395(4) . ?
C15 C16 1.384(4) . ?
C16 C17 1.373(4) . ?
C17 C18 1.395(4) . ?
C19 C24 1.394(3) . ?
C19 C20 1.399(3) . ?
C20 C21 1.389(4) . ?
C21 C22 1.382(5) . ?
C22 C23 1.384(4) . ?
C23 C24 1.391(3) . ?
N31 C35 1.340(3) . ?
N31 N32 1.352(2) . ?
N32 C33 1.336(3) . ?
C33 C34 1.366(4) . ?
C34 C35 1.397(3) . ?
C35 C36 1.469(3) . ?
C36 C37 1.397(3) . ?
C36 C41 1.406(3) . ?
C37 C38 1.380(4) . ?
C38 C39 1.379(4) . ?
C39 C40 1.387(3) . ?
C40 C41 1.392(3) . ?
C41 P42 1.830(2) . ?
P42 C43 1.804(2) . ?
P42 C49 1.806(2) . ?
C43 C44 1.389(4) . ?
C43 C48 1.391(4) . ?
C44 C45 1.382(4) . ?
C45 C46 1.366(6) . ?
C46 C47 1.364(6) . ?
C47 C48 1.412(4) . ?
C49 C54 1.389(3) . ?
C49 C50 1.398(3) . ?
C50 C51 1.381(4) . ?
C51 C52 1.371(5) . ?
C52 C53 1.377(5) . ?
C53 C54 1.391(4) . ?
Cl1 O11 1.421(2) . ?
Cl1 O12 1.425(2) . ?
Cl1 O13 1.426(2) . ?
Cl1 O14 1.440(2) . ?
Cl2 O24 1.407(3) . ?
Cl2 O23 1.412(2) . ?
Cl2 O21 1.420(2) . ?
Cl2 O22 1.447(2) . ?
